data_4109548
loop_
_publ_author_name
'Takahiro Nishimura'
'Yuichi Yasuhara'
'Tamio Hayashi'

_publ_section_title
;
 Iridium-Catalyzed [3 + 2] Annulation of 1,3-Dienes with
 ortho-Carbonylated Phenylboronic Acids. A Catalytic Process Involving
 Regioselective 1,2-Addition
;
_journal_name_full 'Journal of the American Chemical Society'
_journal_page_first 7506
_journal_page_last 7507
_journal_paper_doi 10.1021/ja072369v
_journal_volume 129
_journal_year 2007
_chemical_formula_moiety 'C14 H16 O2'
_chemical_formula_sum 'C14 H16 O2'
_chemical_formula_weight 216.27
_chemical_name_systematic
; 
 ? 
;
_space_group_IT_number 14
_symmetry_cell_setting monoclinic
_symmetry_Int_Tables_number 14
_symmetry_space_group_name_Hall '-P 2yab'
_symmetry_space_group_name_H-M 'P 1 21/a 1'
_atom_sites_solution_hydrogens geom
_atom_sites_solution_primary direct
_atom_sites_solution_secondary difmap
_audit_creation_method SHELXL-97
_cell_angle_alpha 90.00
_cell_angle_beta 96.172(18)
_cell_angle_gamma 90.00
_cell_formula_units_Z 4
_cell_length_a 14.133(7)
_cell_length_b 5.250(3)
_cell_length_c 16.352(8)
_cell_measurement_reflns_used 8435
_cell_measurement_temperature 123(2)
_cell_measurement_theta_max 27.5
_cell_measurement_theta_min 3.0
_cell_volume 1206.3(11)
_computing_cell_refinement PROCESS-AUTO
_computing_data_collection PROCESS-AUTO
_computing_data_reduction CrystalStructure
_computing_publication_material 'CrystalStructure 3.6.0'
_computing_structure_refinement 'SHELXL-97 (Sheldrick, 1997)'
_computing_structure_solution 'SHELXS-97 (Sheldrick, 1990)'
_diffrn_ambient_temperature 123(2)
_diffrn_detector_area_resol_mean 10.00
_diffrn_measured_fraction_theta_full 0.993
_diffrn_measured_fraction_theta_max 0.993
_diffrn_measurement_device_type 'Rigaku RAXIS-RAPID'
_diffrn_measurement_method \w
_diffrn_radiation_monochromator graphite
_diffrn_radiation_source 'fine-focus sealed tube'
_diffrn_radiation_type MoK\a
_diffrn_radiation_wavelength 0.71075
_diffrn_reflns_av_R_equivalents 0.0514
_diffrn_reflns_av_sigmaI/netI 0.0486
_diffrn_reflns_limit_h_max 16
_diffrn_reflns_limit_h_min -18
_diffrn_reflns_limit_k_max 6
_diffrn_reflns_limit_k_min -6
_diffrn_reflns_limit_l_max 21
_diffrn_reflns_limit_l_min -20
_diffrn_reflns_number 11275
_diffrn_reflns_theta_full 27.48
_diffrn_reflns_theta_max 27.48
_diffrn_reflns_theta_min 3.03
_exptl_absorpt_coefficient_mu 0.078
_exptl_absorpt_correction_T_max 0.9922
_exptl_absorpt_correction_T_min 0.9694
_exptl_absorpt_correction_type none
_exptl_crystal_colour colorless
_exptl_crystal_density_diffrn 1.191
_exptl_crystal_description prism
_exptl_crystal_F_000 464
_exptl_crystal_size_max 0.40
_exptl_crystal_size_mid 0.20
_exptl_crystal_size_min 0.10
_refine_diff_density_max 0.353
_refine_diff_density_min -0.420
_refine_diff_density_rms 0.057
_refine_ls_extinction_method none
_refine_ls_goodness_of_fit_ref 1.080
_refine_ls_hydrogen_treatment constr
_refine_ls_matrix_type full
_refine_ls_number_parameters 146
_refine_ls_number_reflns 2750
_refine_ls_number_restraints 0
_refine_ls_restrained_S_all 1.080
_refine_ls_R_factor_all 0.0621
_refine_ls_R_factor_gt 0.0506
_refine_ls_shift/su_max 0.001
_refine_ls_shift/su_mean 0.000
_refine_ls_structure_factor_coef Fsqd
_refine_ls_weighting_details 'calc w=1/[\s^2^(Fo^2^)+(0.0587P)^2^+0.5172P] where P=(Fo^2^+2Fc^2^)/3'
_refine_ls_weighting_scheme calc
_refine_ls_wR_factor_gt 0.1249
_refine_ls_wR_factor_ref 0.1360
_reflns_number_gt 2264
_reflns_number_total 2750
_reflns_threshold_expression >2sigma(I)
_cod_data_source_file ja072369vsi20070412_022128.cif
_cod_data_source_block shelxl
_cod_original_cell_volume 1206.3(12)
_cod_original_sg_symbol_H-M 'P 21/a'
_cod_database_code 4109548

loop_
_symmetry_equiv_pos_as_xyz
'x, y, z'
'-x+1/2, y+1/2, -z'
'-x, -y, -z'
'x-1/2, -y-1/2, z'

loop_
_atom_site_label
_atom_site_type_symbol
_atom_site_fract_x
_atom_site_fract_y
_atom_site_fract_z
_atom_site_U_iso_or_equiv
_atom_site_adp_type
_atom_site_occupancy
_atom_site_symmetry_multiplicity
_atom_site_calc_flag
_atom_site_refinement_flags
O1 O 0.73258(8) -0.0743(2) 0.52671(6) 0.0281(3) Uani 1 1 d .
H1 H 0.7696 -0.1881 0.5131 0.034 Uiso 1 1 calc R
O2 O 0.84958(10) -0.1105(3) 1.03589(7) 0.0422(3) Uani 1 1 d .
C1 C 0.83270(12) -0.4033(3) 0.68062(10) 0.0299(4) Uani 1 1 d .
H1A H 0.8806 -0.3967 0.7286 0.036 Uiso 1 1 calc R
H1B H 0.8645 -0.4235 0.6306 0.036 Uiso 1 1 calc R
H1C H 0.7900 -0.5480 0.6861 0.036 Uiso 1 1 calc R
C2 C 0.77551(10) -0.1583(3) 0.67535(9) 0.0216(3) Uani 1 1 d .
H2 H 0.8207 -0.0142 0.6700 0.026 Uiso 1 1 calc R
C3 C 0.69735(10) -0.1438(3) 0.60226(8) 0.0214(3) Uani 1 1 d .
H3 H 0.6639 -0.3115 0.5955 0.026 Uiso 1 1 calc R
C4 C 0.63055(10) 0.0530(3) 0.62982(9) 0.0203(3) Uani 1 1 d .
C5 C 0.56314(10) 0.1994(3) 0.58351(9) 0.0244(3) Uani 1 1 d .
H5 H 0.5538 0.1827 0.5254 0.029 Uiso 1 1 calc R
C6 C 0.50940(10) 0.3713(3) 0.62385(10) 0.0274(3) Uani 1 1 d .
H6 H 0.4630 0.4734 0.5929 0.033 Uiso 1 1 calc R
C7 C 0.52292(11) 0.3952(3) 0.70874(10) 0.0280(4) Uani 1 1 d .
H7 H 0.4859 0.5145 0.7353 0.034 Uiso 1 1 calc R
C8 C 0.58993(10) 0.2470(3) 0.75551(9) 0.0255(3) Uani 1 1 d .
H8 H 0.5987 0.2625 0.8137 0.031 Uiso 1 1 calc R
C9 C 0.64357(10) 0.0763(3) 0.71531(8) 0.0205(3) Uani 1 1 d .
C10 C 0.72107(10) -0.1035(3) 0.75106(9) 0.0218(3) Uani 1 1 d .
H10 H 0.6911 -0.2649 0.7680 0.026 Uiso 1 1 calc R
C11 C 0.78220(10) 0.0029(3) 0.82328(9) 0.0239(3) Uani 1 1 d .
H11 H 0.8163 0.1555 0.8156 0.029 Uiso 1 1 calc R
C12 C 0.79186(11) -0.1024(3) 0.89733(9) 0.0267(3) Uani 1 1 d .
H12 H 0.7593 -0.2582 0.9039 0.032 Uiso 1 1 calc R
C13 C 0.84891(11) 0.0021(3) 0.97047(9) 0.0299(4) Uani 1 1 d .
C14 C 0.90485(13) 0.2412(4) 0.96409(11) 0.0383(4) Uani 1 1 d .
H14A H 0.9383 0.2830 1.0180 0.046 Uiso 1 1 calc R
H14B H 0.8617 0.3808 0.9457 0.046 Uiso 1 1 calc R
H14C H 0.9512 0.2168 0.9243 0.046 Uiso 1 1 calc R

loop_
_atom_site_aniso_label
_atom_site_aniso_U_11
_atom_site_aniso_U_22
_atom_site_aniso_U_33
_atom_site_aniso_U_23
_atom_site_aniso_U_13
_atom_site_aniso_U_12
O1 0.0424(6) 0.0203(5) 0.0242(5) 0.0018(4) 0.0156(5) 0.0029(5)
O2 0.0534(8) 0.0481(8) 0.0241(6) 0.0056(5) 0.0002(6) 0.0038(6)
C1 0.0326(8) 0.0188(7) 0.0385(9) 0.0010(6) 0.0050(7) 0.0035(6)
C2 0.0242(7) 0.0156(7) 0.0257(7) 0.0009(5) 0.0059(6) -0.0007(5)
C3 0.0287(7) 0.0172(7) 0.0195(6) 0.0008(5) 0.0078(6) -0.0031(5)
C4 0.0205(7) 0.0177(7) 0.0230(7) -0.0008(5) 0.0040(5) -0.0052(5)
C5 0.0243(7) 0.0246(7) 0.0238(7) 0.0013(6) 0.0008(6) -0.0060(6)
C6 0.0193(7) 0.0271(8) 0.0352(8) 0.0043(6) 0.0003(6) -0.0007(6)
C7 0.0208(7) 0.0279(8) 0.0361(8) -0.0051(6) 0.0063(6) 0.0008(6)
C8 0.0238(7) 0.0282(8) 0.0251(7) -0.0040(6) 0.0060(6) -0.0030(6)
C9 0.0200(7) 0.0196(7) 0.0221(7) 0.0001(5) 0.0029(5) -0.0043(5)
C10 0.0252(7) 0.0188(7) 0.0218(7) 0.0007(5) 0.0039(6) -0.0016(5)
C11 0.0237(7) 0.0217(7) 0.0266(7) 0.0013(6) 0.0041(6) 0.0001(6)
C12 0.0302(8) 0.0246(8) 0.0256(7) 0.0018(6) 0.0041(6) 0.0011(6)
C13 0.0311(8) 0.0325(9) 0.0264(7) -0.0009(6) 0.0035(6) 0.0081(7)
C14 0.0376(9) 0.0373(10) 0.0379(9) -0.0020(7) -0.0054(8) -0.0005(8)

loop_
_atom_type_symbol
_atom_type_description
_atom_type_scat_dispersion_real
_atom_type_scat_dispersion_imag
_atom_type_scat_source
C C 0.0033 0.0016 'International Tables Vol C Tables 4.2.6.8 and 6.1.1.4'
H H 0.0000 0.0000 'International Tables Vol C Tables 4.2.6.8 and 6.1.1.4'
O O 0.0106 0.0060 'International Tables Vol C Tables 4.2.6.8 and 6.1.1.4'

loop_
_geom_angle_atom_site_label_1
_geom_angle_atom_site_label_2
_geom_angle_atom_site_label_3
_geom_angle
C3 O1 H1 109.5
C2 C1 H1A 109.5
C2 C1 H1B 109.5
H1A C1 H1B 109.5
C2 C1 H1C 109.5
H1A C1 H1C 109.5
H1B C1 H1C 109.5
C1 C2 C3 114.82(12)
C1 C2 C10 114.75(12)
C3 C2 C10 103.53(12)
C1 C2 H2 107.8
C3 C2 H2 107.8
C10 C2 H2 107.8
O1 C3 C4 111.90(12)
O1 C3 C2 113.36(12)
C4 C3 C2 102.89(11)
O1 C3 H3 109.5
C4 C3 H3 109.5
C2 C3 H3 109.5
C5 C4 C9 120.54(14)
C5 C4 C3 129.49(13)
C9 C4 C3 109.97(12)
C4 C5 C6 118.66(14)
C4 C5 H5 120.7
C6 C5 H5 120.7
C7 C6 C5 120.67(14)
C7 C6 H6 119.7
C5 C6 H6 119.7
C6 C7 C8 120.85(14)
C6 C7 H7 119.6
C8 C7 H7 119.6
C9 C8 C7 118.46(14)
C9 C8 H8 120.8
C7 C8 H8 120.8
C8 C9 C4 120.82(14)
C8 C9 C10 129.07(13)
C4 C9 C10 110.12(12)
C11 C10 C9 113.87(12)
C11 C10 C2 113.91(12)
C9 C10 C2 101.98(11)
C11 C10 H10 108.9
C9 C10 H10 108.9
C2 C10 H10 108.9
C12 C11 C10 124.09(15)
C12 C11 H11 118.0
C10 C11 H11 118.0
C11 C12 C13 125.43(16)
C11 C12 H12 117.3
C13 C12 H12 117.3
O2 C13 C12 118.83(17)
O2 C13 C14 120.93(16)
C12 C13 C14 120.24(15)
C13 C14 H14A 109.5
C13 C14 H14B 109.5
H14A C14 H14B 109.5
C13 C14 H14C 109.5
H14A C14 H14C 109.5
H14B C14 H14C 109.5

loop_
_geom_bond_atom_site_label_1
_geom_bond_atom_site_label_2
_geom_bond_distance
O1 C3 1.4282(17)
O1 H1 0.8400
O2 C13 1.222(2)
C1 C2 1.516(2)
C1 H1A 0.9800
C1 H1B 0.9800
C1 H1C 0.9800
C2 C3 1.540(2)
C2 C10 1.553(2)
C2 H2 1.0000
C3 C4 1.501(2)
C3 H3 1.0000
C4 C5 1.384(2)
C4 C9 1.396(2)
C5 C6 1.391(2)
C5 H5 0.9500
C6 C7 1.386(2)
C6 H6 0.9500
C7 C8 1.390(2)
C7 H7 0.9500
C8 C9 1.385(2)
C8 H8 0.9500
C9 C10 1.515(2)
C10 C11 1.495(2)
C10 H10 1.0000
C11 C12 1.325(2)
C11 H11 0.9500
C12 C13 1.475(2)
C12 H12 0.9500
C13 C14 1.493(3)
C14 H14A 0.9800
C14 H14B 0.9800
C14 H14C 0.9800

loop_
_geom_torsion_atom_site_label_1
_geom_torsion_atom_site_label_2
_geom_torsion_atom_site_label_3
_geom_torsion_atom_site_label_4
_geom_torsion
C1 C2 C3 O1 -80.75(16)
C10 C2 C3 O1 153.40(12)
C1 C2 C3 C4 158.22(12)
C10 C2 C3 C4 32.37(13)
O1 C3 C4 C5 37.4(2)
C2 C3 C4 C5 159.45(14)
O1 C3 C4 C9 -142.96(12)
C2 C3 C4 C9 -20.94(15)
C9 C4 C5 C6 0.6(2)
C3 C4 C5 C6 -179.86(14)
C4 C5 C6 C7 -0.1(2)
C5 C6 C7 C8 -0.4(2)
C6 C7 C8 C9 0.6(2)
C7 C8 C9 C4 -0.2(2)
C7 C8 C9 C10 179.29(14)
C5 C4 C9 C8 -0.4(2)
C3 C4 C9 C8 179.93(13)
C5 C4 C9 C10 -179.96(12)
C3 C4 C9 C10 0.39(16)
C8 C9 C10 C11 -36.3(2)
C4 C9 C10 C11 143.24(13)
C8 C9 C10 C2 -159.42(14)
C4 C9 C10 C2 20.07(15)
C1 C2 C10 C11 79.09(16)
C3 C2 C10 C11 -155.01(12)
C1 C2 C10 C9 -157.77(12)
C3 C2 C10 C9 -31.87(13)
C9 C10 C11 C12 120.56(17)
C2 C10 C11 C12 -123.05(16)
C10 C11 C12 C13 -177.79(14)
C11 C12 C13 O2 177.88(16)
C11 C12 C13 C14 -2.3(2)
